data_9011763
loop_
_publ_author_name
'Krause, W.'
'Effenberger, H.'
'Bernhardt, H. J.'
'Martin, M.'

_publ_section_title
;
 Cobaltlotharmeyerite, Ca(Co,Fe,Ni)2(AsO4)2(OH,H2O)2, a new mineral from
 Schneeberg, Germany
;
_journal_name_full 'Neues Jahrbuch fur Mineralogie, Monatshefte'
_journal_page_first 505
_journal_page_last 517
_journal_volume 1999
_journal_year 1999
_chemical_compound_source 'Schneeberg, Saxony, Germany'
_chemical_formula_sum 'As2 Ca Co0.97 Fe0.67 H2 Ni0.36 O10'
_chemical_name_mineral Cobaltlotharmeyerite
_space_group_IT_number 12
_symmetry_space_group_name_Hall '-C 2y'
_symmetry_space_group_name_H-M 'C 1 2/m 1'
_cell_angle_alpha 90
_cell_angle_beta 115.19
_cell_angle_gamma 90
_cell_formula_units_Z 2
_cell_length_a 9.027
_cell_length_b 6.239
_cell_length_c 7.433
_cell_volume 378.812
_database_code_amcsd 0014902
_exptl_crystal_density_diffrn 4.100
_cod_original_formula_sum 'Ca (Co.97 Fe.67 Ni.36) As2 O10 H2'
_cod_database_code 9011763

loop_
_space_group_symop_operation_xyz
x,y,z
1/2+x,1/2+y,z
x,-y,z
1/2+x,1/2-y,z
-x,y,-z
1/2-x,1/2+y,-z
-x,-y,-z
1/2-x,1/2-y,-z

loop_
_atom_site_aniso_label
_atom_site_aniso_U_11
_atom_site_aniso_U_22
_atom_site_aniso_U_33
_atom_site_aniso_U_12
_atom_site_aniso_U_13
_atom_site_aniso_U_23
CaMe1 0.02460 0.01430 0.01500 0.00000 0.01040 0.00000
CoMe2 0.01110 0.00950 0.01090 -0.00020 0.00300 -0.00030
FeMe2 0.01110 0.00950 0.01090 -0.00020 0.00300 -0.00030
NiMe2 0.01110 0.00950 0.01090 -0.00020 0.00300 -0.00030
As 0.01050 0.01080 0.01240 0.00000 0.00480 0.00000
O2 0.01900 0.01400 0.01800 0.00000 0.01200 0.00000
O3 0.01500 0.01100 0.01600 0.00100 0.00500 -0.00150
O4 0.01500 0.04300 0.01100 0.00000 -0.00100 0.00000
O-h1 0.01600 0.01900 0.01300 0.00000 0.00600 0.00000

loop_
_atom_site_label
_atom_site_fract_x
_atom_site_fract_y
_atom_site_fract_z
_atom_site_occupancy
_atom_site_U_iso_or_equiv
_atom_site_type_symbol
_atom_site_attached_hydrogens
CaMe1 0.00000 0.00000 0.00000 1.00000 0.01730 Ca 0
CoMe2 0.25000 0.25000 0.50000 0.48500 0.01730 Co 0
FeMe2 0.25000 0.25000 0.50000 0.33500 0.01110 Fe 0
NiMe2 0.25000 0.25000 0.50000 0.18000 0.01110 Ni 0
As 0.91839 0.50000 0.21166 1.00000 0.01130 As 0
O2 0.32130 0.00000 0.36510 1.00000 0.01580 O 0
O3 0.03420 0.27820 0.24490 1.00000 0.01430 O 0
O4 0.23850 0.50000 0.01360 1.00000 0.02580 O 0
O-h1 0.34400 0.50000 0.40970 1.00000 0.01640 O 0
H2 0.33100 0.50000 0.33200 1.00000 0.02000 H 0

loop_
_cod_changelog_entry_id
_cod_changelog_entry_author
_cod_changelog_entry_date
_cod_changelog_entry_text
1
;cod-tools version 3.8.0
Id: cif_guess_AMCSD_atom_types 9581 2023-05-17 12:35:41Z saulius
;
2023-05-18T08:44:08+03:00
;Derived atom types and hydrogen counts
from atom names that follow the AMCSD naming convention
(Wat == water, O-H == hydroxyl).
;
2
;cod-tools version 3.10.1
Id: cif_fix_AMCSD_aniso_labels 10200 2024-08-01 14:09:44Z saulius
;
2024-08-02T12:21:42+03:00
;Changed the following '_atom_site_aniso_label' values:
'Oh1' -> 'O-h1'
;

loop_
_cod_related_entry_id
_cod_related_entry_database
_cod_related_entry_code
1 AMCSD 0014902
